data_1011204
loop_
_publ_author_name
'Taylor, W H'

_publ_section_title 'The structure of sillimanite and mullite.'
_journal_coden_ASTM ZEKGAX
_journal_name_full
;
Zeitschrift fuer Kristallographie, Kristallgeometrie, Kristallphysik,
Kristallchemie (-144,1977)
;
_journal_page_first 503
_journal_page_last 521
_journal_volume 68
_journal_year 1928
_chemical_compound_source 'from North America'
_chemical_formula_structural 'Al2 (Si O4) O'
_chemical_formula_sum 'Al2 O5 Si'
_chemical_name_mineral Sillimanite
_chemical_name_systematic 'Dialuminium silicate oxide'
_space_group_IT_number 62
_symmetry_cell_setting orthorhombic
_symmetry_Int_Tables_number 62
_symmetry_space_group_name_Hall '-P 2c 2ab'
_symmetry_space_group_name_H-M 'P b n m'
_cell_angle_alpha 90
_cell_angle_beta 90
_cell_angle_gamma 90
_cell_formula_units_Z 4
_cell_length_a 7.43(3)
_cell_length_b 7.58(3)
_cell_length_c 5.74(2)
_cell_volume 323.3
_cod_database_code 1011204

loop_
_symmetry_equiv_pos_as_xyz
x,y,z
1/2-x,1/2+y,1/2-z
-x,-y,1/2+z
1/2+x,1/2-y,-z
-x,-y,-z
1/2+x,1/2-y,1/2+z
x,y,1/2-z
1/2-x,1/2+y,z

loop_
_atom_site_label
_atom_site_type_symbol
_atom_site_symmetry_multiplicity
_atom_site_Wyckoff_symbol
_atom_site_fract_x
_atom_site_fract_y
_atom_site_fract_z
_atom_site_occupancy
_atom_site_attached_hydrogens
_atom_site_calc_flag
Al1 Al3+ 4 a 0. 0. 0. 1. 0 d
Al2 Al3+ 4 c -0.14 0.33 0.25 1. 0 d
Si1 Si4+ 4 c 0.18 -0.35 0.25 1. 0 d
O1 O2- 4 c 0.11 0.12 0.25 1. 0 d
O2 O2- 4 c -0.1 -0.16 0.25 1. 0 d
O3 O2- 4 c 0.08 0.46 0.25 1. 0 d
O4 O2- 8 d 0.15 -0.18 0. 1. 0 d

loop_
_atom_type_symbol
_atom_type_oxidation_number
Al3+ 3.000
Si4+ 4.000
O2- -2.000
